data_7028491
loop_
_publ_author_name
'Agarwala, Hemlata'
'Scherer, Thomas Michael'
'Mobin, Shaikh M.'
'Kaim, Wolfgang'
'Lahiri, Goutam Kumar'

_publ_section_title
;
 Bidirectional non-innocence of the \b-diketonato ligand
 9-oxidophenalenone (L(-)) in [Ru([9]aneS3)(L)(dmso)](n), [9]aneS3 =
 1,4,7-trithiacyclononane.
;
_journal_issue 10
_journal_name_full 'Dalton transactions (Cambridge, England : 2003)'
_journal_page_first 3939
_journal_page_last 3948
_journal_paper_doi 10.1039/c3dt53069h
_journal_volume 43
_journal_year 2014
_chemical_formula_sum 'C21 H27 Cl O8 Ru S4'
_chemical_formula_weight 672.19
_chemical_name_systematic
;
 ?
;
_space_group_IT_number 61
_symmetry_cell_setting orthorhombic
_symmetry_space_group_name_Hall '-P 2ac 2ab'
_symmetry_space_group_name_H-M 'P b c a'
_atom_sites_solution_hydrogens geom
_atom_sites_solution_primary direct
_atom_sites_solution_secondary difmap
_audit_creation_method SHELXL-97
_cell_angle_alpha 90.00
_cell_angle_beta 90.00
_cell_angle_gamma 90.00
_cell_formula_units_Z 8
_cell_length_a 15.5811(2)
_cell_length_b 14.2098(2)
_cell_length_c 22.6877(3)
_cell_measurement_reflns_used 23360
_cell_measurement_temperature 150(2)
_cell_measurement_theta_max 34.3194
_cell_measurement_theta_min 2.9759
_cell_volume 5023.15(12)
_computing_cell_refinement 'CrysAlis RED, Oxford Diffraction Ltd.,'
_computing_data_collection 'CrysAlis CCD, Oxford Diffraction Ltd.,'
_computing_data_reduction 'CrysAlis RED, Oxford Diffraction Ltd.,'
_computing_molecular_graphics Ortep3
_computing_publication_material Shelx97
_computing_structure_refinement 'SHELXL-97 (Sheldrick, 1997)'
_computing_structure_solution 'SHELXS-97 (Sheldrick, 1997)'
_diffrn_ambient_temperature 150(2)
_diffrn_detector_area_resol_mean 15.9948
_diffrn_measured_fraction_theta_full 0.998
_diffrn_measured_fraction_theta_max 0.998
_diffrn_measurement_device_type 'OXFORD DIFFRACTION SUPER NOVA'
_diffrn_measurement_method \w/q-scan
_diffrn_radiation_monochromator graphite
_diffrn_radiation_source 'Micro-Focus (Mo) X-ray Source'
_diffrn_radiation_type MoK\a
_diffrn_radiation_wavelength 0.71073
_diffrn_reflns_av_R_equivalents 0.0960
_diffrn_reflns_av_sigmaI/netI 0.0346
_diffrn_reflns_limit_h_max 18
_diffrn_reflns_limit_h_min -18
_diffrn_reflns_limit_k_max 16
_diffrn_reflns_limit_k_min -16
_diffrn_reflns_limit_l_max 26
_diffrn_reflns_limit_l_min -23
_diffrn_reflns_number 50768
_diffrn_reflns_theta_full 25.00
_diffrn_reflns_theta_max 25.00
_diffrn_reflns_theta_min 3.00
_exptl_absorpt_coefficient_mu 1.109
_exptl_absorpt_correction_T_max 0.8784
_exptl_absorpt_correction_T_min 0.7767
_exptl_absorpt_correction_type multi-scan
_exptl_absorpt_process_details
;
CrysAlis RED, Oxford Diffraction Ltd.,
Version 1.171.31.7 (release 18-10-2006 CrysAlis171 .NET)
(compiled Oct 18 2006,16:28:17)
Empirical absorption correction using spherical harmonics,
 implemented in SCALE3 ABSPACK scaling algorithm.
;
_exptl_crystal_colour BLACK
_exptl_crystal_density_diffrn 1.778
_exptl_crystal_density_method 'not measured'
_exptl_crystal_description BLOCK
_exptl_crystal_F_000 2736
_exptl_crystal_size_max 0.24
_exptl_crystal_size_mid 0.18
_exptl_crystal_size_min 0.12
_refine_diff_density_max 0.965
_refine_diff_density_min -0.910
_refine_diff_density_rms 0.102
_refine_ls_extinction_method none
_refine_ls_goodness_of_fit_ref 1.033
_refine_ls_hydrogen_treatment mixed
_refine_ls_matrix_type full
_refine_ls_number_parameters 326
_refine_ls_number_reflns 4415
_refine_ls_number_restraints 2
_refine_ls_restrained_S_all 1.033
_refine_ls_R_factor_all 0.0445
_refine_ls_R_factor_gt 0.0418
_refine_ls_shift/su_max 0.000
_refine_ls_shift/su_mean 0.000
_refine_ls_structure_factor_coef Fsqd
_refine_ls_weighting_details 'calc w=1/[\s^2^(Fo^2^)+(0.0522P)^2^+14.1383P] where P=(Fo^2^+2Fc^2^)/3'
_refine_ls_weighting_scheme calc
_refine_ls_wR_factor_gt 0.1062
_refine_ls_wR_factor_ref 0.1093
_reflns_number_gt 4093
_reflns_number_total 4415
_reflns_threshold_expression >2sigma(I)
_cod_data_source_file c3dt53069h.txt
_cod_data_source_block 1+
_cod_depositor_comments
;
The following automatic conversions were performed:

'_symmetry_cell_setting' value 'Orthorhombic' changed to
'orthorhombic' according to
/usr/data/users/saulius/automatic-downloads/current/RSC/lib/dictionaries/cif_core.dic
dictionary named 'cif_core.dic' version 2.4.2 from 2011-04-26.

Automatic conversion script
Id: cif_fix_values 2281 2013-09-26 08:29:07Z andrius 
;
_cod_database_code 7028491

loop_
_symmetry_equiv_pos_as_xyz
'x, y, z'
'-x+1/2, -y, z+1/2'
'x+1/2, -y+1/2, -z'
'-x, y+1/2, -z+1/2'
'-x, -y, -z'
'x-1/2, y, -z-1/2'
'-x-1/2, y-1/2, z'
'x, -y-1/2, z-1/2'

loop_
_atom_site_label
_atom_site_type_symbol
_atom_site_fract_x
_atom_site_fract_y
_atom_site_fract_z
_atom_site_U_iso_or_equiv
_atom_site_adp_type
_atom_site_occupancy
_atom_site_symmetry_multiplicity
_atom_site_calc_flag
_atom_site_refinement_flags
Ru1 Ru 0.852859(18) 0.44382(2) 0.168461(12) 0.02081(12) Uani 1 1 d .
S1 S 0.95310(6) 0.33320(7) 0.19511(4) 0.0293(2) Uani 1 1 d .
S2 S 0.93772(7) 0.55596(7) 0.21203(4) 0.0311(2) Uani 1 1 d .
S3 S 0.78520(7) 0.41983(8) 0.25908(4) 0.0352(2) Uani 1 1 d .
S4 S 0.91396(6) 0.46680(6) 0.07842(4) 0.0246(2) Uani 1 1 d .
O1 O 0.76056(16) 0.54340(17) 0.14947(11) 0.0250(5) Uani 1 1 d .
O2 O 0.77221(16) 0.34036(17) 0.13703(11) 0.0264(5) Uani 1 1 d .
O3 O 0.99734(19) 0.5170(2) 0.07668(12) 0.0374(7) Uani 1 1 d .
C1 C 1.0484(3) 0.4030(3) 0.2124(2) 0.0414(10) Uani 1 1 d .
H1A H 1.0873 0.3647 0.2372 0.050 Uiso 1 1 calc R
H1B H 1.0790 0.4173 0.1752 0.050 Uiso 1 1 calc R
C2 C 1.0302(3) 0.4932(3) 0.2435(2) 0.0459(11) Uani 1 1 d .
H2A H 1.0815 0.5342 0.2413 0.055 Uiso 1 1 calc R
H2B H 1.0188 0.4799 0.2857 0.055 Uiso 1 1 calc R
C3 C 0.8762(4) 0.5829(4) 0.2783(2) 0.0556(13) Uani 1 1 d .
H3A H 0.9142 0.6165 0.3063 0.067 Uiso 1 1 calc R
H3B H 0.8292 0.6265 0.2675 0.067 Uiso 1 1 calc R
C4 C 0.8381(3) 0.5003(4) 0.3093(2) 0.0541(13) Uani 1 1 d .
H4A H 0.7959 0.5229 0.3387 0.065 Uiso 1 1 calc R
H4B H 0.8840 0.4663 0.3306 0.065 Uiso 1 1 calc R
C5 C 0.8290(4) 0.3064(4) 0.2808(2) 0.0553(13) Uani 1 1 d .
H5A H 0.8183 0.2972 0.3234 0.066 Uiso 1 1 calc R
H5B H 0.7978 0.2564 0.2593 0.066 Uiso 1 1 calc R
C6 C 0.9217(3) 0.2951(4) 0.2696(2) 0.0495(12) Uani 1 1 d .
H6A H 0.9373 0.2281 0.2748 0.059 Uiso 1 1 calc R
H6B H 0.9542 0.3322 0.2990 0.059 Uiso 1 1 calc R
C7 C 0.6849(2) 0.5280(3) 0.12879(15) 0.0227(7) Uani 1 1 d .
C8 C 0.6343(2) 0.6107(3) 0.11872(17) 0.0279(8) Uani 1 1 d .
H8 H 0.6580 0.6705 0.1279 0.033 Uiso 1 1 calc R
C9 C 0.5535(3) 0.6064(3) 0.09643(17) 0.0301(8) Uani 1 1 d .
H9 H 0.5225 0.6629 0.0895 0.036 Uiso 1 1 calc R
C10 C 0.5146(2) 0.5180(3) 0.08323(15) 0.0257(8) Uani 1 1 d .
C11 C 0.4320(2) 0.5137(3) 0.05918(16) 0.0310(9) Uani 1 1 d .
H11 H 0.4021 0.5703 0.0506 0.037 Uiso 1 1 calc R
C12 C 0.3933(3) 0.4284(3) 0.04784(17) 0.0327(9) Uani 1 1 d .
H12 H 0.3376 0.4264 0.0308 0.039 Uiso 1 1 calc R
C13 C 0.4354(3) 0.3463(3) 0.06113(16) 0.0309(9) Uani 1 1 d .
H13 H 0.4072 0.2878 0.0550 0.037 Uiso 1 1 calc R
C14 C 0.5197(2) 0.3473(3) 0.08369(15) 0.0265(8) Uani 1 1 d .
C15 C 0.5634(3) 0.2624(3) 0.09687(17) 0.0315(8) Uani 1 1 d .
H15 H 0.5347 0.2039 0.0923 0.038 Uiso 1 1 calc R
C16 C 0.6462(2) 0.2638(3) 0.11600(17) 0.0295(8) Uani 1 1 d .
H16 H 0.6741 0.2059 0.1245 0.035 Uiso 1 1 calc R
C17 C 0.6925(2) 0.3500(3) 0.12360(15) 0.0236(7) Uani 1 1 d .
C18 C 0.6480(2) 0.4378(2) 0.11630(16) 0.0217(8) Uani 1 1 d .
C19 C 0.5608(2) 0.4343(2) 0.09458(14) 0.0219(7) Uani 1 1 d .
C20 C 0.9273(3) 0.3590(3) 0.04022(18) 0.0398(10) Uani 1 1 d .
H20A H 0.9453 0.3718 -0.0004 0.060 Uiso 1 1 calc R
H20B H 0.8728 0.3246 0.0399 0.060 Uiso 1 1 calc R
H20C H 0.9712 0.3211 0.0600 0.060 Uiso 1 1 calc R
C21 C 0.8449(3) 0.5247(3) 0.02768(18) 0.0398(10) Uani 1 1 d .
H21A H 0.8315 0.5879 0.0423 0.060 Uiso 1 1 calc R
H21B H 0.7917 0.4885 0.0234 0.060 Uiso 1 1 calc R
H21C H 0.8734 0.5296 -0.0107 0.060 Uiso 1 1 calc R
O1O1 O 0.8669(3) 0.3925(3) -0.14437(19) 0.0746(12) Uani 1 1 d D
Cl1 Cl 0.68848(8) 0.23763(9) -0.07447(6) 0.0545(3) Uani 1 1 d .
O111 O 0.6973(8) 0.3011(7) -0.1169(4) 0.257(7) Uani 1 1 d .
O222 O 0.7063(3) 0.1454(3) -0.0965(2) 0.0832(13) Uani 1 1 d .
O333 O 0.6091(3) 0.2441(3) -0.0470(2) 0.0828(13) Uani 1 1 d .
O444 O 0.7474(4) 0.2543(7) -0.0299(5) 0.204(5) Uani 1 1 d .
H111 H 0.822(3) 0.368(5) -0.117(3) 0.10(2) Uiso 1 1 d D
H222 H 0.905(14) 0.442(13) -0.127(10) 0.46(15) Uiso 1 1 d D

loop_
_atom_site_aniso_label
_atom_site_aniso_U_11
_atom_site_aniso_U_22
_atom_site_aniso_U_33
_atom_site_aniso_U_23
_atom_site_aniso_U_13
_atom_site_aniso_U_12
Ru1 0.01880(19) 0.0253(2) 0.01829(18) 0.00102(10) -0.00119(10) -0.00078(11)
S1 0.0263(5) 0.0317(5) 0.0299(5) 0.0044(4) -0.0033(4) 0.0034(4)
S2 0.0302(5) 0.0330(5) 0.0301(5) -0.0026(4) -0.0072(4) -0.0035(4)
S3 0.0312(5) 0.0509(6) 0.0234(5) 0.0044(4) 0.0046(4) 0.0007(5)
S4 0.0269(5) 0.0267(5) 0.0203(4) 0.0014(3) 0.0017(3) -0.0005(4)
O1 0.0227(14) 0.0219(12) 0.0302(13) -0.0023(10) -0.0034(11) -0.0008(10)
O2 0.0242(13) 0.0234(13) 0.0316(13) 0.0020(10) -0.0035(10) 0.0008(10)
O3 0.0352(16) 0.0456(17) 0.0315(14) 0.0004(12) 0.0055(12) -0.0127(14)
C1 0.026(2) 0.050(3) 0.049(3) 0.000(2) -0.0111(19) 0.0015(19)
C2 0.035(2) 0.052(3) 0.050(3) 0.003(2) -0.016(2) -0.007(2)
C3 0.072(4) 0.058(3) 0.036(2) -0.019(2) -0.003(2) 0.004(3)
C4 0.060(3) 0.073(4) 0.030(2) -0.013(2) 0.008(2) 0.000(3)
C5 0.061(3) 0.060(3) 0.045(3) 0.026(2) 0.011(2) 0.001(3)
C6 0.057(3) 0.056(3) 0.035(2) 0.022(2) 0.003(2) 0.010(2)
C7 0.0227(18) 0.0265(18) 0.0187(16) 0.0005(14) 0.0021(14) 0.0011(15)
C8 0.0287(19) 0.0219(18) 0.033(2) -0.0012(15) -0.0007(16) -0.0007(15)
C9 0.031(2) 0.0277(19) 0.032(2) 0.0046(15) 0.0018(16) 0.0044(16)
C10 0.0236(18) 0.032(2) 0.0214(17) 0.0024(14) 0.0008(14) 0.0007(15)
C11 0.027(2) 0.044(2) 0.0220(18) 0.0033(16) -0.0011(15) 0.0028(18)
C12 0.023(2) 0.051(2) 0.0241(19) 0.0011(17) -0.0022(15) -0.0029(18)
C13 0.029(2) 0.041(2) 0.0234(18) -0.0038(16) -0.0009(15) -0.0088(17)
C14 0.0249(19) 0.035(2) 0.0198(17) -0.0021(15) 0.0008(14) -0.0039(16)
C15 0.032(2) 0.028(2) 0.034(2) -0.0048(16) 0.0011(17) -0.0037(16)
C16 0.030(2) 0.0231(19) 0.035(2) -0.0021(16) -0.0030(16) 0.0005(15)
C17 0.0241(18) 0.0270(18) 0.0195(16) -0.0016(14) -0.0012(14) -0.0014(15)
C18 0.0232(19) 0.0252(19) 0.0166(17) -0.0015(13) 0.0002(13) -0.0015(14)
C19 0.0219(18) 0.0297(19) 0.0142(16) 0.0004(13) 0.0014(14) -0.0023(14)
C20 0.056(3) 0.029(2) 0.034(2) -0.0035(17) 0.011(2) -0.001(2)
C21 0.047(3) 0.049(3) 0.024(2) 0.0071(19) -0.0007(17) 0.009(2)
O1O1 0.083(3) 0.080(3) 0.061(3) -0.005(2) 0.005(2) -0.026(2)
Cl1 0.0393(6) 0.0558(7) 0.0686(8) 0.0225(6) 0.0177(6) 0.0119(5)
O111 0.354(14) 0.185(8) 0.232(10) 0.165(8) 0.206(10) 0.172(9)
O222 0.095(3) 0.080(3) 0.074(3) -0.011(2) 0.008(2) 0.023(3)
O333 0.054(2) 0.089(3) 0.106(3) 0.012(3) 0.029(2) 0.007(2)
O444 0.071(4) 0.243(9) 0.299(12) -0.185(9) -0.031(5) 0.014(5)

loop_
_atom_type_symbol
_atom_type_description
_atom_type_scat_dispersion_real
_atom_type_scat_dispersion_imag
_atom_type_scat_source
C C 0.0033 0.0016 'International Tables Vol C Tables 4.2.6.8 and 6.1.1.4'
H H 0.0000 0.0000 'International Tables Vol C Tables 4.2.6.8 and 6.1.1.4'
O O 0.0106 0.0060 'International Tables Vol C Tables 4.2.6.8 and 6.1.1.4'
S S 0.1246 0.1234 'International Tables Vol C Tables 4.2.6.8 and 6.1.1.4'
Cl Cl 0.1484 0.1585 'International Tables Vol C Tables 4.2.6.8 and 6.1.1.4'
Ru Ru -1.2594 0.8363 'International Tables Vol C Tables 4.2.6.8 and 6.1.1.4'

loop_
_geom_angle_atom_site_label_1
_geom_angle_atom_site_label_2
_geom_angle_atom_site_label_3
_geom_angle
O2 Ru1 O1 89.54(10)
O2 Ru1 S4 92.68(8)
O1 Ru1 S4 90.33(8)
O2 Ru1 S2 174.67(8)
O1 Ru1 S2 90.88(7)
S4 Ru1 S2 92.63(4)
O2 Ru1 S1 91.00(7)
O1 Ru1 S1 176.74(8)
S4 Ru1 S1 92.86(3)
S2 Ru1 S1 88.28(4)
O2 Ru1 S3 85.72(8)
O1 Ru1 S3 88.24(8)
S4 Ru1 S3 177.86(4)
S2 Ru1 S3 88.98(4)
S1 Ru1 S3 88.59(4)
C1 S1 C6 100.3(2)
C1 S1 Ru1 103.73(15)
C6 S1 Ru1 105.19(16)
C3 S2 C2 101.1(3)
C3 S2 Ru1 101.43(18)
C2 S2 Ru1 106.40(15)
C4 S3 C5 102.6(3)
C4 S3 Ru1 104.83(17)
C5 S3 Ru1 101.42(16)
O3 S4 C20 107.5(2)
O3 S4 C21 106.9(2)
C20 S4 C21 98.9(2)
O3 S4 Ru1 117.34(11)
C20 S4 Ru1 111.34(14)
C21 S4 Ru1 113.21(15)
C7 O1 Ru1 126.7(2)
C17 O2 Ru1 126.5(2)
C2 C1 S1 114.4(3)
C2 C1 H1A 108.7
S1 C1 H1A 108.7
C2 C1 H1B 108.7
S1 C1 H1B 108.7
H1A C1 H1B 107.6
C1 C2 S2 112.4(3)
C1 C2 H2A 109.1
S2 C2 H2A 109.1
C1 C2 H2B 109.1
S2 C2 H2B 109.1
H2A C2 H2B 107.9
C4 C3 S2 115.6(4)
C4 C3 H3A 108.4
S2 C3 H3A 108.4
C4 C3 H3B 108.4
S2 C3 H3B 108.4
H3A C3 H3B 107.4
C3 C4 S3 112.5(3)
C3 C4 H4A 109.1
S3 C4 H4A 109.1
C3 C4 H4B 109.1
S3 C4 H4B 109.1
H4A C4 H4B 107.8
C6 C5 S3 114.7(4)
C6 C5 H5A 108.6
S3 C5 H5A 108.6
C6 C5 H5B 108.6
S3 C5 H5B 108.6
H5A C5 H5B 107.6
C5 C6 S1 112.7(3)
C5 C6 H6A 109.0
S1 C6 H6A 109.0
C5 C6 H6B 109.0
S1 C6 H6B 109.0
H6A C6 H6B 107.8
O1 C7 C18 126.2(3)
O1 C7 C8 115.0(3)
C18 C7 C8 118.8(3)
C9 C8 C7 122.1(4)
C9 C8 H8 119.0
C7 C8 H8 119.0
C8 C9 C10 120.9(4)
C8 C9 H9 119.6
C10 C9 H9 119.6
C11 C10 C19 120.2(4)
C11 C10 C9 120.8(4)
C19 C10 C9 119.0(3)
C12 C11 C10 120.9(4)
C12 C11 H11 119.5
C10 C11 H11 119.5
C13 C12 C11 119.8(4)
C13 C12 H12 120.1
C11 C12 H12 120.1
C12 C13 C14 121.1(4)
C12 C13 H13 119.4
C14 C13 H13 119.4
C13 C14 C19 119.6(4)
C13 C14 C15 121.1(4)
C19 C14 C15 119.3(3)
C16 C15 C14 120.7(4)
C16 C15 H15 119.7
C14 C15 H15 119.7
C15 C16 C17 121.8(4)
C15 C16 H16 119.1
C17 C16 H16 119.1
O2 C17 C16 115.0(3)
O2 C17 C18 125.8(3)
C16 C17 C18 119.1(3)
C7 C18 C17 124.2(3)
C7 C18 C19 118.3(3)
C17 C18 C19 117.5(3)
C14 C19 C10 118.2(3)
C14 C19 C18 121.0(3)
C10 C19 C18 120.8(3)
S4 C20 H20A 109.5
S4 C20 H20B 109.5
H20A C20 H20B 109.5
S4 C20 H20C 109.5
H20A C20 H20C 109.5
H20B C20 H20C 109.5
S4 C21 H21A 109.5
S4 C21 H21B 109.5
H21A C21 H21B 109.5
S4 C21 H21C 109.5
H21A C21 H21C 109.5
H21B C21 H21C 109.5
H111 O1O1 H222 114(10)
O111 Cl1 O444 110.2(9)
O111 Cl1 O333 111.9(5)
O444 Cl1 O333 104.5(4)
O111 Cl1 O222 110.4(5)
O444 Cl1 O222 106.5(4)
O333 Cl1 O222 113.0(3)

loop_
_geom_bond_atom_site_label_1
_geom_bond_atom_site_label_2
_geom_bond_distance
Ru1 O2 2.061(3)
Ru1 O1 2.063(2)
Ru1 S4 2.2772(9)
Ru1 S2 2.2944(10)
Ru1 S1 2.2969(10)
Ru1 S3 2.3355(10)
S1 C1 1.829(4)
S1 C6 1.841(4)
S2 C3 1.825(5)
S2 C2 1.839(5)
S3 C4 1.812(5)
S3 C5 1.818(5)
S4 O3 1.483(3)
S4 C20 1.772(4)
S4 C21 1.778(4)
O1 C7 1.288(4)
O2 C17 1.287(4)
C1 C2 1.491(7)
C1 H1A 0.9900
C1 H1B 0.9900
C2 H2A 0.9900
C2 H2B 0.9900
C3 C4 1.491(8)
C3 H3A 0.9900
C3 H3B 0.9900
C4 H4A 0.9900
C4 H4B 0.9900
C5 C6 1.474(7)
C5 H5A 0.9900
C5 H5B 0.9900
C6 H6A 0.9900
C6 H6B 0.9900
C7 C18 1.432(5)
C7 C8 1.434(5)
C8 C9 1.358(5)
C8 H8 0.9500
C9 C10 1.426(6)
C9 H9 0.9500
C10 C11 1.399(5)
C10 C19 1.415(5)
C11 C12 1.378(6)
C11 H11 0.9500
C12 C13 1.372(6)
C12 H12 0.9500
C13 C14 1.411(5)
C13 H13 0.9500
C14 C19 1.414(5)
C14 C15 1.417(6)
C15 C16 1.361(5)
C15 H15 0.9500
C16 C17 1.432(5)
C16 H16 0.9500
C17 C18 1.436(5)
C18 C19 1.446(5)
C20 H20A 0.9800
C20 H20B 0.9800
C20 H20C 0.9800
C21 H21A 0.9800
C21 H21B 0.9800
C21 H21C 0.9800
O1O1 H111 0.99(2)
O1O1 H222 1.00(2)
Cl1 O111 1.325(6)
Cl1 O444 1.387(8)
Cl1 O333 1.388(4)
Cl1 O222 1.429(4)

loop_
_geom_torsion_atom_site_label_1
_geom_torsion_atom_site_label_2
_geom_torsion_atom_site_label_3
_geom_torsion_atom_site_label_4
_geom_torsion
O2 Ru1 S1 C1 168.59(18)
O1 Ru1 S1 C1 -91.8(13)
S4 Ru1 S1 C1 75.85(16)
S2 Ru1 S1 C1 -16.69(16)
S3 Ru1 S1 C1 -105.72(16)
O2 Ru1 S1 C6 -86.5(2)
O1 Ru1 S1 C6 13.1(13)
S4 Ru1 S1 C6 -179.23(19)
S2 Ru1 S1 C6 88.22(19)
S3 Ru1 S1 C6 -0.81(19)
O2 Ru1 S2 C3 -24.8(8)
O1 Ru1 S2 C3 69.6(2)
S4 Ru1 S2 C3 160.0(2)
S1 Ru1 S2 C3 -107.2(2)
S3 Ru1 S2 C3 -18.6(2)
O2 Ru1 S2 C2 80.5(8)
O1 Ru1 S2 C2 174.99(19)
S4 Ru1 S2 C2 -94.65(17)
S1 Ru1 S2 C2 -1.86(17)
S3 Ru1 S2 C2 86.76(17)
O2 Ru1 S3 C4 179.0(2)
O1 Ru1 S3 C4 -91.4(2)
S4 Ru1 S3 C4 -139.4(10)
S2 Ru1 S3 C4 -0.5(2)
S1 Ru1 S3 C4 87.9(2)
O2 Ru1 S3 C5 72.5(2)
O1 Ru1 S3 C5 162.1(2)
S4 Ru1 S3 C5 114.1(10)
S2 Ru1 S3 C5 -107.0(2)
S1 Ru1 S3 C5 -18.7(2)
O2 Ru1 S4 O3 -162.60(16)
O1 Ru1 S4 O3 107.84(16)
S2 Ru1 S4 O3 16.95(15)
S1 Ru1 S4 O3 -71.46(15)
S3 Ru1 S4 O3 155.9(10)
O2 Ru1 S4 C20 -38.19(19)
O1 Ru1 S4 C20 -127.74(19)
S2 Ru1 S4 C20 141.36(18)
S1 Ru1 S4 C20 52.95(18)
S3 Ru1 S4 C20 -79.7(11)
O2 Ru1 S4 C21 72.1(2)
O1 Ru1 S4 C21 -17.4(2)
S2 Ru1 S4 C21 -108.31(19)
S1 Ru1 S4 C21 163.28(19)
S3 Ru1 S4 C21 30.6(11)
O2 Ru1 O1 C7 2.8(3)
S4 Ru1 O1 C7 95.5(3)
S2 Ru1 O1 C7 -171.8(3)
S1 Ru1 O1 C7 -96.8(13)
S3 Ru1 O1 C7 -82.9(3)
O1 Ru1 O2 C17 -10.3(3)
S4 Ru1 O2 C17 -100.6(3)
S2 Ru1 O2 C17 84.2(8)
S1 Ru1 O2 C17 166.5(3)
S3 Ru1 O2 C17 77.9(3)
C6 S1 C1 C2 -69.9(4)
Ru1 S1 C1 C2 38.6(4)
S1 C1 C2 S2 -43.1(5)
C3 S2 C2 C1 131.2(4)
Ru1 S2 C2 C1 25.7(4)
C2 S2 C3 C4 -67.7(5)
Ru1 S2 C3 C4 41.8(4)
S2 C3 C4 S3 -46.2(5)
C5 S3 C4 C3 131.0(4)
Ru1 S3 C4 C3 25.4(4)
C4 S3 C5 C6 -66.1(4)
Ru1 S3 C5 C6 42.1(4)
S3 C5 C6 S1 -47.1(5)
C1 S1 C6 C5 134.0(4)
Ru1 S1 C6 C5 26.5(4)
Ru1 O1 C7 C18 2.0(5)
Ru1 O1 C7 C8 -178.9(2)
O1 C7 C8 C9 179.3(3)
C18 C7 C8 C9 -1.6(5)
C7 C8 C9 C10 1.4(6)
C8 C9 C10 C11 -178.7(4)
C8 C9 C10 C19 1.0(5)
C19 C10 C11 C12 2.0(5)
C9 C10 C11 C12 -178.3(3)
C10 C11 C12 C13 1.1(6)
C11 C12 C13 C14 -3.1(6)
C12 C13 C14 C19 2.0(5)
C12 C13 C14 C15 -179.4(4)
C13 C14 C15 C16 176.9(4)
C19 C14 C15 C16 -4.5(6)
C14 C15 C16 C17 0.0(6)
Ru1 O2 C17 C16 -166.1(2)
Ru1 O2 C17 C18 13.5(5)
C15 C16 C17 O2 -174.3(4)
C15 C16 C17 C18 6.0(6)
O1 C7 C18 C17 -2.0(6)
C8 C7 C18 C17 179.0(3)
O1 C7 C18 C19 178.4(3)
C8 C7 C18 C19 -0.6(5)
O2 C17 C18 C7 -6.5(6)
C16 C17 C18 C7 173.1(3)
O2 C17 C18 C19 173.1(3)
C16 C17 C18 C19 -7.3(5)
C13 C14 C19 C10 1.1(5)
C15 C14 C19 C10 -177.5(3)
C13 C14 C19 C18 -178.4(3)
C15 C14 C19 C18 2.9(5)
C11 C10 C19 C14 -3.1(5)
C9 C10 C19 C14 177.2(3)
C11 C10 C19 C18 176.5(3)
C9 C10 C19 C18 -3.3(5)
C7 C18 C19 C14 -177.4(3)
C17 C18 C19 C14 3.0(5)
C7 C18 C19 C10 3.0(5)
C17 C18 C19 C10 -176.6(3)
